data_7102664
loop_
_publ_author_name
'Sutton, Jonathan M'
'Rogerson, Eleanor'
'Wilson, Christopher J'
'Sparke, Amanda E'
'Archibald, Stephen J'
'Boyle, Ross W'

_publ_section_title
;
 Synthesis and structural characterisation of novel bimetallic
 dipyrromethene complexes: rotational locking of the 5-aryl group.
;
_journal_issue 11
_journal_name_full 'Chemical communications (Cambridge, England)'
_journal_page_first 1328
_journal_page_last 1329
_journal_paper_doi 10.1039/b404147j
_journal_year 2004
_chemical_formula_sum 'C48 H62 Cl2 N6 O Zn2'
_chemical_formula_weight 940.68
_chemical_name_systematic
;
?
;
_space_group_IT_number 14
_symmetry_cell_setting monoclinic
_symmetry_space_group_name_Hall '-P 2yn'
_symmetry_space_group_name_H-M 'P 1 21/n 1'
_atom_sites_solution_hydrogens geom
_atom_sites_solution_primary direct
_atom_sites_solution_secondary difmap
_audit_creation_method SHELXL-97
_cell_angle_alpha 90.00
_cell_angle_beta 106.345(8)
_cell_angle_gamma 90.00
_cell_formula_units_Z 4
_cell_length_a 11.4184(12)
_cell_length_b 24.785(4)
_cell_length_c 16.7968(17)
_cell_measurement_temperature 150(2)
_cell_volume 4561.4(9)
_computing_cell_refinement X-AREA
_computing_data_collection X-AREA
_computing_data_reduction X-RED
_computing_molecular_graphics 'ORTEP II (Johnson, 1976)'
_computing_publication_material 'SHELXL 97 (Sheldrick, 1997)'
_computing_structure_refinement 'SHELXL-97 (Sheldrick, 1997)'
_computing_structure_solution 'SHELXS-97 (Sheldrick, 1990)'
_diffrn_ambient_temperature 150(2)
_diffrn_measured_fraction_theta_full 0.981
_diffrn_measured_fraction_theta_max 0.981
_diffrn_measurement_device_type 'Stoe IPDSII image plate'
_diffrn_measurement_method '78 frames at 2^o intervals, exposure time 2 minutes'
_diffrn_radiation_monochromator graphite
_diffrn_radiation_source 'fine-focus sealed tube'
_diffrn_radiation_type MoK\a
_diffrn_radiation_wavelength 0.71073
_diffrn_reflns_av_R_equivalents 0.1044
_diffrn_reflns_av_sigmaI/netI 0.2372
_diffrn_reflns_limit_h_max 18
_diffrn_reflns_limit_h_min -18
_diffrn_reflns_limit_k_max 39
_diffrn_reflns_limit_k_min -38
_diffrn_reflns_limit_l_max 26
_diffrn_reflns_limit_l_min -27
_diffrn_reflns_number 56160
_diffrn_reflns_theta_full 35.11
_diffrn_reflns_theta_max 35.11
_diffrn_reflns_theta_min 2.66
_exptl_absorpt_coefficient_mu 1.212
_exptl_absorpt_correction_type none
_exptl_crystal_colour red
_exptl_crystal_density_diffrn 1.370
_exptl_crystal_density_method 'not measured'
_exptl_crystal_description block
_exptl_crystal_F_000 1976
_exptl_crystal_size_max 0.24
_exptl_crystal_size_mid 0.21
_exptl_crystal_size_min 0.18
_refine_diff_density_max 0.917
_refine_diff_density_min -1.965
_refine_diff_density_rms 0.119
_refine_ls_extinction_coef 0.00175(17)
_refine_ls_extinction_expression Fc^*^=kFc[1+0.001xFc^2^\l^3^/sin(2\q)]^-1/4^
_refine_ls_extinction_method SHELXL
_refine_ls_goodness_of_fit_ref 0.697
_refine_ls_hydrogen_treatment constr
_refine_ls_matrix_type full
_refine_ls_number_parameters 533
_refine_ls_number_reflns 19879
_refine_ls_number_restraints 0
_refine_ls_restrained_S_all 0.697
_refine_ls_R_factor_all 0.1762
_refine_ls_R_factor_gt 0.0477
_refine_ls_shift/su_max 0.024
_refine_ls_shift/su_mean 0.002
_refine_ls_structure_factor_coef Fsqd
_refine_ls_weighting_details 'calc w=1/[\s^2^(Fo^2^)+(0.0496P)^2^+0.0000P] where P=(Fo^2^+2Fc^2^)/3'
_refine_ls_weighting_scheme calc
_refine_ls_wR_factor_gt 0.0970
_refine_ls_wR_factor_ref 0.1255
_reflns_number_gt 6757
_reflns_number_total 19879
_reflns_threshold_expression >2sigma(I)
_cod_data_source_file b404147j.txt
_cod_data_source_block ps1_03
_cod_original_sg_symbol_H-M P21/n
_cod_database_code 7102664

loop_
_symmetry_equiv_pos_as_xyz
'x, y, z'
'-x+1/2, y+1/2, -z+1/2'
'-x, -y, -z'
'x-1/2, -y-1/2, z-1/2'

loop_
_atom_site_label
_atom_site_type_symbol
_atom_site_fract_x
_atom_site_fract_y
_atom_site_fract_z
_atom_site_U_iso_or_equiv
_atom_site_adp_type
_atom_site_occupancy
_atom_site_symmetry_multiplicity
_atom_site_calc_flag
_atom_site_refinement_flags
Zn2 Zn 0.16759(3) 0.861718(15) 0.41830(2) 0.02173(8) Uani 1 1 d .
Zn1 Zn 0.24958(3) 0.807921(14) 0.13443(2) 0.02035(8) Uani 1 1 d .
Cl1 Cl 0.25193(7) 0.78842(3) 0.00418(5) 0.02949(17) Uani 1 1 d .
Cl2 Cl 0.12490(9) 0.86933(4) 0.54054(5) 0.0401(2) Uani 1 1 d .
N4 N 0.0828(2) 0.93027(10) 0.35284(15) 0.0215(5) Uani 1 1 d .
C15 C 0.0484(3) 0.85761(12) 0.19050(16) 0.0192(5) Uani 1 1 d .
N6 N 0.3415(2) 0.85954(10) 0.42341(14) 0.0213(5) Uani 1 1 d .
C17 C -0.1154(3) 0.80264(13) 0.14208(18) 0.0235(6) Uani 1 1 d .
N3 N 0.0843(2) 0.81442(10) 0.14855(14) 0.0205(5) Uani 1 1 d .
N5 N 0.1255(2) 0.79207(10) 0.36108(15) 0.0215(5) Uani 1 1 d .
C10 C 0.3144(3) 0.96056(13) 0.24550(19) 0.0237(6) Uani 1 1 d .
C6 C 0.1256(3) 0.89993(12) 0.22587(17) 0.0187(5) Uani 1 1 d .
C28 C 0.3232(3) 0.78106(12) 0.33112(17) 0.0199(6) Uani 1 1 d .
N2 N 0.3020(2) 0.88129(10) 0.17318(15) 0.0209(5) Uani 1 1 d .
C24 C 0.4804(3) 0.71037(13) 0.33467(19) 0.0254(6) Uani 1 1 d .
H24 H 0.4921 0.7070 0.3915 0.031 Uiso 1 1 calc R
C22 C -0.1644(3) 0.88381(13) 0.2178(2) 0.0271(7) Uani 1 1 d .
H22A H -0.1208 0.9144 0.2465 0.041 Uiso 1 1 calc R
H22B H -0.1966 0.8631 0.2551 0.041 Uiso 1 1 calc R
H22C H -0.2302 0.8959 0.1720 0.041 Uiso 1 1 calc R
C23 C 0.3945(3) 0.74590(12) 0.28901(17) 0.0206(6) Uani 1 1 d .
C9 C 0.4116(3) 0.95830(14) 0.2108(2) 0.0272(7) Uani 1 1 d .
C27 C 0.4398(3) 0.72120(13) 0.16829(19) 0.0256(6) Uani 1 1 d .
H27 H 0.4254 0.7243 0.1112 0.031 Uiso 1 1 calc R
C5 C 0.0340(3) 0.96698(13) 0.3947(2) 0.0283(7) Uani 1 1 d .
H5 H 0.0399 0.9605 0.4502 0.034 Uiso 1 1 calc R
C40 C 0.5113(3) 0.84297(12) 0.38034(18) 0.0225(6) Uani 1 1 d .
C2 C 0.0142(3) 0.98594(13) 0.2326(2) 0.0263(6) Uani 1 1 d .
H2 H 0.0077 0.9916 0.1768 0.032 Uiso 1 1 calc R
C31 C 0.0315(3) 0.71392(13) 0.30803(19) 0.0260(6) Uani 1 1 d .
C29 C 0.2062(3) 0.76221(12) 0.32866(18) 0.0210(6) Uani 1 1 d .
C32 C 0.1458(3) 0.71250(13) 0.29574(19) 0.0248(6) Uani 1 1 d .
C4 C -0.0238(3) 1.01342(14) 0.3586(2) 0.0324(7) Uani 1 1 d .
H4 H -0.0550 1.0378 0.3894 0.039 Uiso 1 1 calc R
C16 C -0.0117(3) 0.78217(13) 0.12060(18) 0.0240(6) Uani 1 1 d .
C12 C 0.5065(3) 1.00106(15) 0.2141(2) 0.0353(8) Uani 1 1 d .
H12A H 0.4723 1.0359 0.2215 0.042 Uiso 1 1 calc R
H12B H 0.5252 1.0017 0.1613 0.042 Uiso 1 1 calc R
C30 C 0.0233(3) 0.76363(13) 0.34790(19) 0.0248(6) Uani 1 1 d .
C44 C 0.6021(3) 0.82318(14) 0.3377(2) 0.0302(7) Uani 1 1 d .
H44A H 0.5661 0.7949 0.2996 0.045 Uiso 1 1 calc R
H44B H 0.6729 0.8096 0.3783 0.045 Uiso 1 1 calc R
H44C H 0.6255 0.8524 0.3079 0.045 Uiso 1 1 calc R
C26 C 0.5281(3) 0.68574(14) 0.2104(2) 0.0295(7) Uani 1 1 d .
H26 H 0.5731 0.6660 0.1822 0.035 Uiso 1 1 calc R
C7 C 0.2433(3) 0.91291(12) 0.21904(18) 0.0203(6) Uani 1 1 d .
C39 C 0.5378(3) 0.88411(13) 0.43881(19) 0.0255(6) Uani 1 1 d .
N1 N 0.3728(2) 0.75173(10) 0.20585(15) 0.0207(5) Uani 1 1 d .
C25 C 0.5495(3) 0.67971(14) 0.2952(2) 0.0313(7) Uani 1 1 d .
H25 H 0.6085 0.6558 0.3250 0.038 Uiso 1 1 calc R
C18 C -0.0791(3) 0.84924(12) 0.18603(17) 0.0214(6) Uani 1 1 d .
C41 C 0.4133(4) 0.93229(15) 0.5269(2) 0.0366(8) Uani 1 1 d .
H41A H 0.3311 0.9296 0.5306 0.055 Uiso 1 1 calc R
H41B H 0.4280 0.9683 0.5109 0.055 Uiso 1 1 calc R
H41C H 0.4693 0.9240 0.5799 0.055 Uiso 1 1 calc R
C34 C -0.0685(3) 0.67228(15) 0.2854(2) 0.0373(8) Uani 1 1 d .
H34A H -0.0562 0.6498 0.2412 0.045 Uiso 1 1 calc R
H34B H -0.1463 0.6905 0.2644 0.045 Uiso 1 1 calc R
C37 C 0.3871(3) 0.82641(12) 0.37244(17) 0.0206(6) Uani 1 1 d .
C14 C 0.2981(3) 1.00636(14) 0.3006(2) 0.0331(7) Uani 1 1 d .
H14A H 0.2257 1.0004 0.3177 0.050 Uiso 1 1 calc R
H14B H 0.2906 1.0397 0.2706 0.050 Uiso 1 1 calc R
H14C H 0.3676 1.0081 0.3486 0.050 Uiso 1 1 calc R
C20 C -0.2393(3) 0.77692(14) 0.1175(2) 0.0311(7) Uani 1 1 d .
H20A H -0.2780 0.7825 0.1614 0.037 Uiso 1 1 calc R
H20B H -0.2302 0.7384 0.1114 0.037 Uiso 1 1 calc R
C8 C 0.4014(3) 0.90850(13) 0.16878(19) 0.0253(6) Uani 1 1 d .
C33 C -0.0844(3) 0.78355(15) 0.3730(2) 0.0345(8) Uani 1 1 d .
H33A H -0.0662 0.8183 0.3988 0.052 Uiso 1 1 calc R
H33B H -0.1031 0.7586 0.4114 0.052 Uiso 1 1 calc R
H33C H -0.1534 0.7866 0.3248 0.052 Uiso 1 1 calc R
C36 C 0.1926(3) 0.66573(15) 0.2569(2) 0.0365(8) Uani 1 1 d .
H36A H 0.2740 0.6734 0.2545 0.055 Uiso 1 1 calc R
H36B H 0.1404 0.6600 0.2018 0.055 Uiso 1 1 calc R
H36C H 0.1934 0.6339 0.2896 0.055 Uiso 1 1 calc R
C1 C 0.0722(3) 0.94054(12) 0.27220(18) 0.0205(6) Uani 1 1 d .
C3 C -0.0344(3) 1.02305(13) 0.2761(2) 0.0313(7) Uani 1 1 d .
H3 H -0.0734 1.0539 0.2501 0.038 Uiso 1 1 calc R
C43 C 0.7462(4) 0.87911(17) 0.5417(3) 0.0470(10) Uani 1 1 d .
H43A H 0.8216 0.8985 0.5615 0.071 Uiso 1 1 calc R
H43B H 0.7616 0.8448 0.5201 0.071 Uiso 1 1 calc R
H43C H 0.7108 0.8736 0.5866 0.071 Uiso 1 1 calc R
C42 C 0.6594(3) 0.91107(14) 0.4741(2) 0.0331(7) Uani 1 1 d .
H42A H 0.6463 0.9460 0.4961 0.040 Uiso 1 1 calc R
H42B H 0.6968 0.9171 0.4297 0.040 Uiso 1 1 calc R
C11 C 0.4842(3) 0.88667(15) 0.1215(2) 0.0312(7) Uani 1 1 d .
H11A H 0.4553 0.8519 0.0992 0.047 Uiso 1 1 calc R
H11B H 0.5653 0.8833 0.1580 0.047 Uiso 1 1 calc R
H11C H 0.4849 0.9108 0.0770 0.047 Uiso 1 1 calc R
C19 C -0.0077(3) 0.73135(14) 0.0736(2) 0.0317(7) Uani 1 1 d .
H19A H 0.0725 0.7267 0.0670 0.048 Uiso 1 1 calc R
H19B H -0.0662 0.7335 0.0200 0.048 Uiso 1 1 calc R
H19C H -0.0268 0.7012 0.1036 0.048 Uiso 1 1 calc R
C38 C 0.4311(3) 0.89297(12) 0.46314(19) 0.0249(6) Uani 1 1 d .
C13 C 0.6238(3) 0.99316(17) 0.2825(3) 0.0431(9) Uani 1 1 d .
H13A H 0.6795 1.0218 0.2806 0.065 Uiso 1 1 calc R
H13B H 0.6597 0.9592 0.2750 0.065 Uiso 1 1 calc R
H13C H 0.6067 0.9935 0.3352 0.065 Uiso 1 1 calc R
O1 O -0.0969(3) 1.04717(13) 0.05625(18) 0.0557(8) Uani 1 1 d .
C21 C -0.3218(3) 0.79969(18) 0.0364(2) 0.0419(9) Uani 1 1 d .
H21A H -0.3998 0.7820 0.0234 0.063 Uiso 1 1 calc R
H21B H -0.2849 0.7936 -0.0076 0.063 Uiso 1 1 calc R
H21C H -0.3326 0.8377 0.0424 0.063 Uiso 1 1 calc R
C35 C -0.0739(4) 0.63637(16) 0.3580(3) 0.0462(10) Uani 1 1 d .
H35A H -0.1393 0.6109 0.3399 0.069 Uiso 1 1 calc R
H35B H -0.0876 0.6583 0.4017 0.069 Uiso 1 1 calc R
H35C H 0.0020 0.6174 0.3782 0.069 Uiso 1 1 calc R
C46 C -0.2210(5) 1.0474(2) 0.0160(3) 0.0668(14) Uani 1 1 d .
H46A H -0.2339 1.0389 -0.0422 0.080 Uiso 1 1 calc R
H46B H -0.2541 1.0831 0.0197 0.080 Uiso 1 1 calc R
C47 C -0.0313(5) 1.0801(2) 0.0157(3) 0.0661(14) Uani 1 1 d .
H47A H -0.0634 1.1165 0.0113 0.079 Uiso 1 1 calc R
H47B H -0.0406 1.0665 -0.0399 0.079 Uiso 1 1 calc R
C45 C -0.2866(5) 1.0063(2) 0.0549(3) 0.0758(16) Uani 1 1 d .
H45A H -0.3722 1.0069 0.0265 0.114 Uiso 1 1 calc R
H45B H -0.2745 1.0151 0.1124 0.114 Uiso 1 1 calc R
H45C H -0.2544 0.9710 0.0506 0.114 Uiso 1 1 calc R
C48 C 0.1008(6) 1.0804(3) 0.0633(4) 0.0887(19) Uani 1 1 d .
H48A H 0.1451 1.1029 0.0353 0.133 Uiso 1 1 calc R
H48B H 0.1324 1.0443 0.0672 0.133 Uiso 1 1 calc R
H48C H 0.1097 1.0944 0.1181 0.133 Uiso 1 1 calc R

loop_
_atom_site_aniso_label
_atom_site_aniso_U_11
_atom_site_aniso_U_22
_atom_site_aniso_U_33
_atom_site_aniso_U_23
_atom_site_aniso_U_13
_atom_site_aniso_U_12
Zn2 0.02418(18) 0.02299(17) 0.02077(16) 0.00117(15) 0.01081(13) 0.00551(15)
Zn1 0.01843(16) 0.02463(18) 0.01869(15) -0.00216(15) 0.00634(12) 0.00192(14)
Cl1 0.0303(4) 0.0392(4) 0.0199(3) -0.0032(3) 0.0086(3) 0.0050(3)
Cl2 0.0632(6) 0.0362(5) 0.0311(4) 0.0063(4) 0.0301(4) 0.0162(4)
N4 0.0219(13) 0.0241(13) 0.0191(11) -0.0008(10) 0.0067(10) 0.0011(10)
C15 0.0196(13) 0.0227(14) 0.0161(12) 0.0012(11) 0.0064(10) 0.0018(11)
N6 0.0206(12) 0.0228(12) 0.0204(11) -0.0006(10) 0.0059(9) 0.0034(10)
C17 0.0208(14) 0.0271(16) 0.0223(13) 0.0002(12) 0.0057(11) -0.0029(12)
N3 0.0172(11) 0.0253(13) 0.0195(11) -0.0013(10) 0.0058(9) 0.0010(10)
N5 0.0207(12) 0.0221(13) 0.0242(12) 0.0029(10) 0.0103(10) 0.0025(10)
C10 0.0217(15) 0.0258(16) 0.0227(14) 0.0005(12) 0.0047(11) -0.0020(12)
C6 0.0185(14) 0.0224(14) 0.0149(12) 0.0023(11) 0.0042(10) 0.0019(11)
C28 0.0208(14) 0.0243(15) 0.0157(12) 0.0022(11) 0.0069(11) 0.0050(11)
N2 0.0174(12) 0.0252(13) 0.0205(11) -0.0005(10) 0.0059(9) -0.0003(10)
C24 0.0248(15) 0.0290(16) 0.0225(14) 0.0005(13) 0.0067(12) 0.0063(12)
C22 0.0197(15) 0.0317(17) 0.0314(16) -0.0042(14) 0.0095(13) -0.0002(13)
C23 0.0197(14) 0.0229(14) 0.0195(13) -0.0031(11) 0.0061(11) 0.0008(11)
C9 0.0208(15) 0.0341(18) 0.0266(15) 0.0004(14) 0.0063(12) -0.0042(13)
C27 0.0269(16) 0.0301(17) 0.0222(14) -0.0044(13) 0.0107(12) 0.0041(13)
C5 0.0343(18) 0.0294(17) 0.0237(15) -0.0024(13) 0.0122(13) 0.0067(14)
C40 0.0237(15) 0.0206(14) 0.0232(14) 0.0049(12) 0.0068(12) 0.0013(11)
C2 0.0270(16) 0.0272(16) 0.0244(15) 0.0028(13) 0.0067(12) 0.0013(13)
C31 0.0248(16) 0.0308(17) 0.0230(14) 0.0026(13) 0.0076(12) -0.0010(13)
C29 0.0238(15) 0.0220(14) 0.0184(13) -0.0007(11) 0.0078(11) 0.0023(11)
C32 0.0250(16) 0.0258(15) 0.0239(14) -0.0013(13) 0.0073(12) -0.0022(12)
C4 0.040(2) 0.0293(18) 0.0282(16) -0.0037(14) 0.0094(14) 0.0107(15)
C16 0.0247(15) 0.0274(16) 0.0194(13) -0.0007(12) 0.0054(12) -0.0029(12)
C12 0.0275(18) 0.039(2) 0.0393(19) 0.0015(16) 0.0098(15) -0.0069(15)
C30 0.0226(15) 0.0272(16) 0.0260(15) 0.0074(13) 0.0091(12) 0.0031(12)
C44 0.0201(15) 0.0391(19) 0.0326(16) 0.0000(15) 0.0095(13) -0.0031(13)
C26 0.0282(16) 0.0308(18) 0.0305(16) -0.0073(14) 0.0099(13) 0.0088(14)
C7 0.0207(14) 0.0205(14) 0.0195(13) 0.0001(11) 0.0054(11) 0.0001(11)
C39 0.0250(16) 0.0239(15) 0.0251(15) 0.0041(13) 0.0028(12) -0.0009(12)
N1 0.0177(12) 0.0256(13) 0.0190(11) -0.0027(10) 0.0055(9) 0.0018(10)
C25 0.0284(17) 0.0334(19) 0.0302(16) -0.0007(14) 0.0052(13) 0.0116(14)
C18 0.0201(14) 0.0255(16) 0.0184(13) 0.0013(11) 0.0049(11) 0.0006(11)
C41 0.041(2) 0.0325(19) 0.0352(19) -0.0107(15) 0.0082(16) -0.0019(16)
C34 0.0314(19) 0.039(2) 0.044(2) -0.0016(17) 0.0133(16) -0.0082(15)
C37 0.0205(14) 0.0229(14) 0.0187(13) 0.0007(11) 0.0061(11) 0.0025(11)
C14 0.0325(18) 0.0326(18) 0.0343(18) -0.0090(15) 0.0096(15) -0.0087(14)
C20 0.0232(16) 0.0354(18) 0.0360(18) -0.0069(15) 0.0103(14) -0.0067(14)
C8 0.0183(14) 0.0322(17) 0.0253(15) 0.0032(13) 0.0062(12) -0.0008(12)
C33 0.0276(17) 0.0392(19) 0.043(2) 0.0068(16) 0.0208(16) 0.0029(15)
C36 0.036(2) 0.0336(19) 0.043(2) -0.0120(17) 0.0174(17) -0.0065(15)
C1 0.0182(14) 0.0210(14) 0.0223(14) -0.0011(12) 0.0055(11) 0.0000(11)
C3 0.0383(19) 0.0218(16) 0.0319(17) 0.0027(14) 0.0067(15) 0.0108(14)
C43 0.032(2) 0.048(2) 0.050(2) 0.0078(19) -0.0071(17) -0.0086(17)
C42 0.0309(18) 0.0313(18) 0.0339(18) 0.0016(15) 0.0038(14) -0.0073(14)
C11 0.0225(16) 0.043(2) 0.0317(16) -0.0017(15) 0.0128(13) -0.0016(14)
C19 0.0318(18) 0.0315(18) 0.0319(17) -0.0102(14) 0.0092(14) -0.0055(14)
C38 0.0292(16) 0.0217(15) 0.0231(14) -0.0002(12) 0.0061(12) 0.0017(12)
C13 0.031(2) 0.049(2) 0.049(2) -0.0054(19) 0.0093(17) -0.0092(17)
O1 0.059(2) 0.061(2) 0.0455(17) 0.0136(15) 0.0122(15) 0.0053(16)
C21 0.0241(17) 0.065(3) 0.0343(18) -0.0111(19) 0.0039(14) -0.0052(18)
C35 0.053(2) 0.036(2) 0.057(2) -0.004(2) 0.029(2) -0.008(2)
C46 0.063(3) 0.079(4) 0.054(3) 0.020(3) 0.010(2) 0.031(3)
C47 0.095(4) 0.058(3) 0.047(3) 0.006(2) 0.024(3) 0.001(3)
C45 0.072(4) 0.095(4) 0.064(3) 0.025(3) 0.023(3) 0.011(3)
C48 0.074(4) 0.081(4) 0.118(5) -0.005(4) 0.038(4) -0.012(3)

loop_
_atom_type_symbol
_atom_type_description
_atom_type_scat_dispersion_real
_atom_type_scat_dispersion_imag
_atom_type_scat_source
Zn Zn 0.2839 1.4301 'International Tables Vol C Tables 4.2.6.8 and 6.1.1.4'
C C 0.0033 0.0016 'International Tables Vol C Tables 4.2.6.8 and 6.1.1.4'
N N 0.0061 0.0033 'International Tables Vol C Tables 4.2.6.8 and 6.1.1.4'
H H 0.0000 0.0000 'International Tables Vol C Tables 4.2.6.8 and 6.1.1.4'
O O 0.0106 0.0060 'International Tables Vol C Tables 4.2.6.8 and 6.1.1.4'
Cl Cl 0.1484 0.1585 'International Tables Vol C Tables 4.2.6.8 and 6.1.1.4'

loop_
_geom_angle_atom_site_label_1
_geom_angle_atom_site_label_2
_geom_angle_atom_site_label_3
_geom_angle
N6 Zn2 N5 95.87(10)
N6 Zn2 N4 110.82(10)
N5 Zn2 N4 116.06(10)
N6 Zn2 Cl2 116.04(8)
N5 Zn2 Cl2 115.70(7)
N4 Zn2 Cl2 102.91(7)
N2 Zn1 N3 95.58(10)
N2 Zn1 N1 109.35(10)
N3 Zn1 N1 119.69(9)
N2 Zn1 Cl1 115.78(7)
N3 Zn1 Cl1 114.09(7)
N1 Zn1 Cl1 102.93(7)
C1 N4 C5 117.3(3)
C1 N4 Zn2 125.08(19)
C5 N4 Zn2 117.7(2)
C6 C15 N3 123.3(2)
C6 C15 C18 129.5(3)
N3 C15 C18 107.2(2)
C38 N6 C37 107.8(2)
C38 N6 Zn2 128.8(2)
C37 N6 Zn2 122.6(2)
C18 C17 C16 106.8(3)
C18 C17 C20 128.7(3)
C16 C17 C20 124.5(3)
C16 N3 C15 107.9(2)
C16 N3 Zn1 129.0(2)
C15 N3 Zn1 123.10(19)
C30 N5 C29 107.3(2)
C30 N5 Zn2 129.0(2)
C29 N5 Zn2 123.7(2)
C9 C10 C7 106.6(3)
C9 C10 C14 122.5(3)
C7 C10 C14 130.8(3)
C15 C6 C7 129.6(3)
C15 C6 C1 115.2(2)
C7 C6 C1 115.0(3)
C29 C28 C37 129.4(2)
C29 C28 C23 115.5(3)
C37 C28 C23 114.9(2)
C8 N2 C7 107.1(2)
C8 N2 Zn1 129.1(2)
C7 N2 Zn1 123.56(18)
C23 C24 C25 119.6(3)
N1 C23 C24 122.4(2)
N1 C23 C28 117.3(3)
C24 C23 C28 120.3(2)
C10 C9 C8 106.4(3)
C10 C9 C12 127.3(3)
C8 C9 C12 126.2(3)
N1 C27 C26 123.2(3)
N4 C5 C4 123.0(3)
C39 C40 C37 106.7(2)
C39 C40 C44 122.4(3)
C37 C40 C44 131.0(3)
C1 C2 C3 119.8(3)
C32 C31 C30 106.5(3)
C32 C31 C34 128.9(3)
C30 C31 C34 124.6(3)
C28 C29 N5 122.3(3)
C28 C29 C32 130.0(3)
N5 C29 C32 107.7(2)
C31 C32 C29 106.9(3)
C31 C32 C36 123.6(3)
C29 C32 C36 129.5(3)
C3 C4 C5 118.9(3)
N3 C16 C17 110.9(3)
N3 C16 C19 123.2(3)
C17 C16 C19 125.8(3)
C9 C12 C13 114.3(3)
N5 C30 C31 111.6(3)
N5 C30 C33 122.2(3)
C31 C30 C33 126.1(3)
C27 C26 C25 119.4(3)
N2 C7 C6 122.1(3)
N2 C7 C10 108.4(2)
C6 C7 C10 129.1(3)
C40 C39 C38 106.6(3)
C40 C39 C42 126.8(3)
C38 C39 C42 126.5(3)
C27 N1 C23 117.3(3)
C27 N1 Zn1 118.7(2)
C23 N1 Zn1 123.90(18)
C26 C25 C24 118.2(3)
C17 C18 C15 107.2(2)
C17 C18 C22 122.9(3)
C15 C18 C22 129.9(3)
C31 C34 C35 113.3(3)
N6 C37 C28 122.8(3)
N6 C37 C40 107.7(3)
C28 C37 C40 129.0(3)
C17 C20 C21 112.6(3)
N2 C8 C9 111.4(3)
N2 C8 C11 121.2(3)
C9 C8 C11 127.4(3)
N4 C1 C2 122.3(3)
N4 C1 C6 117.3(3)
C2 C1 C6 120.5(3)
C4 C3 C2 118.8(3)
C39 C42 C43 113.7(3)
N6 C38 C39 111.2(3)
N6 C38 C41 121.2(3)
C39 C38 C41 127.6(3)
C46 O1 C47 111.8(4)
O1 C46 C45 110.3(4)
O1 C47 C48 109.9(4)

loop_
_geom_bond_atom_site_label_1
_geom_bond_atom_site_label_2
_geom_bond_distance
Zn2 N6 1.964(2)
Zn2 N5 1.968(3)
Zn2 N4 2.105(3)
Zn2 Cl2 2.2476(8)
Zn1 N2 1.967(3)
Zn1 N3 1.974(2)
Zn1 N1 2.100(3)
Zn1 Cl1 2.2481(8)
N4 C1 1.350(4)
N4 C5 1.362(4)
C15 C6 1.391(4)
C15 N3 1.404(4)
C15 C18 1.452(4)
N6 C38 1.340(4)
N6 C37 1.389(4)
C17 C18 1.371(4)
C17 C16 1.425(4)
C17 C20 1.500(4)
N3 C16 1.331(4)
N5 C30 1.327(4)
N5 C29 1.406(3)
C10 C9 1.392(4)
C10 C7 1.431(4)
C10 C14 1.509(4)
C6 C7 1.417(4)
C6 C1 1.503(4)
C28 C29 1.405(4)
C28 C37 1.412(4)
C28 C23 1.499(4)
N2 C8 1.340(4)
N2 C7 1.396(4)
C24 C23 1.379(4)
C24 C25 1.390(4)
C22 C18 1.503(4)
C23 N1 1.356(4)
C9 C8 1.410(5)
C9 C12 1.505(5)
C27 N1 1.351(3)
C27 C26 1.374(5)
C5 C4 1.380(5)
C40 C39 1.389(4)
C40 C37 1.446(4)
C40 C44 1.499(4)
C2 C1 1.378(4)
C2 C3 1.384(4)
C31 C32 1.378(4)
C31 C30 1.418(4)
C31 C34 1.507(5)
C29 C32 1.444(4)
C32 C36 1.500(5)
C4 C3 1.377(5)
C16 C19 1.494(4)
C12 C13 1.512(5)
C30 C33 1.492(4)
C26 C25 1.384(5)
C39 C38 1.407(4)
C39 C42 1.504(5)
C41 C38 1.504(4)
C34 C35 1.525(5)
C20 C21 1.530(5)
C8 C11 1.496(4)
C43 C42 1.505(5)
O1 C46 1.387(6)
O1 C47 1.405(5)
C46 C45 1.517(7)
C47 C48 1.496(8)

loop_
_geom_torsion_atom_site_label_1
_geom_torsion_atom_site_label_2
_geom_torsion_atom_site_label_3
_geom_torsion_atom_site_label_4
_geom_torsion
N6 Zn2 N4 C1 62.7(3)
N5 Zn2 N4 C1 -45.2(3)
Cl2 Zn2 N4 C1 -172.6(2)
N6 Zn2 N4 C5 -117.8(2)
N5 Zn2 N4 C5 134.2(2)
Cl2 Zn2 N4 C5 6.8(2)
N5 Zn2 N6 C38 -172.4(3)
N4 Zn2 N6 C38 66.8(3)
Cl2 Zn2 N6 C38 -50.0(3)
N5 Zn2 N6 C37 19.0(2)
N4 Zn2 N6 C37 -101.8(2)
Cl2 Zn2 N6 C37 141.4(2)
C6 C15 N3 C16 -178.2(3)
C18 C15 N3 C16 0.0(3)
C6 C15 N3 Zn1 0.2(4)
C18 C15 N3 Zn1 178.37(18)
N2 Zn1 N3 C16 167.3(3)
N1 Zn1 N3 C16 -76.7(3)
Cl1 Zn1 N3 C16 45.8(3)
N2 Zn1 N3 C15 -10.8(2)
N1 Zn1 N3 C15 105.3(2)
Cl1 Zn1 N3 C15 -132.3(2)
N6 Zn2 N5 C30 169.0(3)
N4 Zn2 N5 C30 -74.3(3)
Cl2 Zn2 N5 C30 46.4(3)
N6 Zn2 N5 C29 -8.4(2)
N4 Zn2 N5 C29 108.2(2)
Cl2 Zn2 N5 C29 -131.0(2)
N3 C15 C6 C7 9.2(5)
C18 C15 C6 C7 -168.6(3)
N3 C15 C6 C1 -176.6(3)
C18 C15 C6 C1 5.6(4)
N3 Zn1 N2 C8 -168.8(3)
N1 Zn1 N2 C8 67.0(3)
Cl1 Zn1 N2 C8 -48.6(3)
N3 Zn1 N2 C7 17.7(2)
N1 Zn1 N2 C7 -106.5(2)
Cl1 Zn1 N2 C7 137.9(2)
C25 C24 C23 N1 1.0(5)
C25 C24 C23 C28 -177.2(3)
C29 C28 C23 N1 83.7(3)
C37 C28 C23 N1 -100.6(3)
C29 C28 C23 C24 -98.0(3)
C37 C28 C23 C24 77.8(4)
C7 C10 C9 C8 -3.4(4)
C14 C10 C9 C8 175.8(3)
C7 C10 C9 C12 174.4(3)
C14 C10 C9 C12 -6.3(5)
C1 N4 C5 C4 -0.5(5)
Zn2 N4 C5 C4 -180.0(3)
C37 C28 C29 N5 8.7(5)
C23 C28 C29 N5 -176.2(3)
C37 C28 C29 C32 -171.1(3)
C23 C28 C29 C32 3.9(5)
C30 N5 C29 C28 179.1(3)
Zn2 N5 C29 C28 -3.0(4)
C30 N5 C29 C32 -1.0(3)
Zn2 N5 C29 C32 176.9(2)
C30 C31 C32 C29 -0.1(3)
C34 C31 C32 C29 -179.9(3)
C30 C31 C32 C36 178.4(3)
C34 C31 C32 C36 -1.4(5)
C28 C29 C32 C31 -179.4(3)
N5 C29 C32 C31 0.7(3)
C28 C29 C32 C36 2.2(6)
N5 C29 C32 C36 -177.7(3)
N4 C5 C4 C3 0.9(6)
C15 N3 C16 C17 0.5(3)
Zn1 N3 C16 C17 -177.8(2)
C15 N3 C16 C19 -179.2(3)
Zn1 N3 C16 C19 2.5(4)
C18 C17 C16 N3 -0.7(4)
C20 C17 C16 N3 177.9(3)
C18 C17 C16 C19 178.9(3)
C20 C17 C16 C19 -2.5(5)
C10 C9 C12 C13 96.2(4)
C8 C9 C12 C13 -86.4(4)
C29 N5 C30 C31 1.0(3)
Zn2 N5 C30 C31 -176.8(2)
C29 N5 C30 C33 -178.8(3)
Zn2 N5 C30 C33 3.4(4)
C32 C31 C30 N5 -0.5(4)
C34 C31 C30 N5 179.3(3)
C32 C31 C30 C33 179.3(3)
C34 C31 C30 C33 -0.9(5)
N1 C27 C26 C25 1.2(5)
C8 N2 C7 C6 170.8(3)
Zn1 N2 C7 C6 -14.4(4)
C8 N2 C7 C10 -2.1(3)
Zn1 N2 C7 C10 172.7(2)
C15 C6 C7 N2 -1.4(5)
C1 C6 C7 N2 -175.6(3)
C15 C6 C7 C10 169.9(3)
C1 C6 C7 C10 -4.3(4)
C9 C10 C7 N2 3.4(3)
C14 C10 C7 N2 -175.7(3)
C9 C10 C7 C6 -168.8(3)
C14 C10 C7 C6 12.0(6)
C37 C40 C39 C38 -1.8(3)
C44 C40 C39 C38 178.1(3)
C37 C40 C39 C42 174.0(3)
C44 C40 C39 C42 -6.1(5)
C26 C27 N1 C23 -0.8(5)
C26 C27 N1 Zn1 175.9(3)
C24 C23 N1 C27 -0.3(4)
C28 C23 N1 C27 178.0(3)
C24 C23 N1 Zn1 -176.8(2)
C28 C23 N1 Zn1 1.5(4)
N2 Zn1 N1 C27 -115.3(2)
N3 Zn1 N1 C27 136.1(2)
Cl1 Zn1 N1 C27 8.3(2)
N2 Zn1 N1 C23 61.2(2)
N3 Zn1 N1 C23 -47.4(3)
Cl1 Zn1 N1 C23 -175.2(2)
C27 C26 C25 C24 -0.4(5)
C23 C24 C25 C26 -0.7(5)
C16 C17 C18 C15 0.7(3)
C20 C17 C18 C15 -177.9(3)
C16 C17 C18 C22 178.2(3)
C20 C17 C18 C22 -0.3(5)
C6 C15 C18 C17 177.6(3)
N3 C15 C18 C17 -0.4(3)
C6 C15 C18 C22 0.3(5)
N3 C15 C18 C22 -177.7(3)
C32 C31 C34 C35 98.8(4)
C30 C31 C34 C35 -81.0(4)
C38 N6 C37 C28 170.1(3)
Zn2 N6 C37 C28 -19.2(4)
C38 N6 C37 C40 -2.4(3)
Zn2 N6 C37 C40 168.30(19)
C29 C28 C37 N6 3.5(5)
C23 C28 C37 N6 -171.6(3)
C29 C28 C37 C40 174.2(3)
C23 C28 C37 C40 -0.8(4)
C39 C40 C37 N6 2.6(3)
C44 C40 C37 N6 -177.3(3)
C39 C40 C37 C28 -169.3(3)
C44 C40 C37 C28 10.8(5)
C18 C17 C20 C21 85.7(4)
C16 C17 C20 C21 -92.6(4)
C7 N2 C8 C9 -0.1(4)
Zn1 N2 C8 C9 -174.4(2)
C7 N2 C8 C11 -178.2(3)
Zn1 N2 C8 C11 7.4(4)
C10 C9 C8 N2 2.2(4)
C12 C9 C8 N2 -175.6(3)
C10 C9 C8 C11 -179.8(3)
C12 C9 C8 C11 2.4(6)
C5 N4 C1 C2 -0.3(4)
Zn2 N4 C1 C2 179.2(2)
C5 N4 C1 C6 -179.8(3)
Zn2 N4 C1 C6 -0.3(4)
C3 C2 C1 N4 0.7(5)
C3 C2 C1 C6 -179.9(3)
C15 C6 C1 N4 87.0(3)
C7 C6 C1 N4 -97.9(3)
C15 C6 C1 C2 -92.4(3)
C7 C6 C1 C2 82.6(4)
C5 C4 C3 C2 -0.5(5)
C1 C2 C3 C4 -0.3(5)
C40 C39 C42 C43 -80.0(4)
C38 C39 C42 C43 95.0(4)
C37 N6 C38 C39 1.3(3)
Zn2 N6 C38 C39 -168.6(2)
C37 N6 C38 C41 -176.7(3)
Zn2 N6 C38 C41 13.4(4)
C40 C39 C38 N6 0.3(4)
C42 C39 C38 N6 -175.4(3)
C40 C39 C38 C41 178.2(3)
C42 C39 C38 C41 2.4(5)
C47 O1 C46 C45 172.9(4)
C46 O1 C47 C48 177.5(5)
